data_7238518
loop_
_publ_author_name
'Kan, Wei-Qiu'
'Yang, Jin'
'Liu, Ying-Ying'
'Ma, Jian-Fang'

_publ_section_title
;
 Effect of organic anions on the self-assembly of Zn(ii)-containing
 coordination polymers based on trigonal N-donor ligands
;
_journal_issue 20
_journal_name_full CrystEngComm
_journal_page_first 6934
_journal_paper_doi 10.1039/c2ce25907a
_journal_volume 14
_journal_year 2012
_chemical_formula_moiety 'C23 H16 N8 O4 Zn'
_chemical_formula_sum 'C23 H16 N8 O4 Zn'
_chemical_formula_weight 533.81
_space_group_IT_number 15
_space_group_name_Hall '-C 2yc'
_space_group_name_H-M_alt 'C 1 2/c 1'
_symmetry_cell_setting monoclinic
_symmetry_space_group_name_Hall '-C 2yc'
_symmetry_space_group_name_H-M 'C 1 2/c 1'
_atom_sites_solution_hydrogens geom
_atom_sites_solution_primary direct
_atom_sites_solution_secondary difmap
_audit_creation_method SHELXL-97
_cell_angle_alpha 90.00
_cell_angle_beta 109.511(5)
_cell_angle_gamma 90.00
_cell_formula_units_Z 8
_cell_length_a 22.1231(10)
_cell_length_b 12.5698(4)
_cell_length_c 18.1222(7)
_cell_measurement_reflns_used 3689
_cell_measurement_temperature 293(2)
_cell_measurement_theta_max 29.0920
_cell_measurement_theta_min 3.2839
_cell_volume 4750.1(4)
_computing_cell_refinement CrysAlis
_computing_data_collection 'CrysAlis (Oxford Diffraction, 2006)'
_computing_data_reduction CrysAlis
_computing_structure_refinement 'SHELXL-97 (Sheldrick, 2008)'
_computing_structure_solution 'SHELXL-97 (Sheldrick, 2008)'
_diffrn_ambient_temperature 293(2)
_diffrn_detector_area_resol_mean 10.0
_diffrn_measured_fraction_theta_full 0.996
_diffrn_measured_fraction_theta_max 0.996
_diffrn_measurement_device_type 'Oxford Diffraction Gemini R Ultra'
_diffrn_measurement_method '\w scan'
_diffrn_radiation_monochromator graphite
_diffrn_radiation_source 'fine-focus sealed tube'
_diffrn_radiation_type MoK\a
_diffrn_radiation_wavelength 0.71069
_diffrn_reflns_av_R_equivalents 0.0310
_diffrn_reflns_av_sigmaI/netI 0.0500
_diffrn_reflns_limit_h_max 20
_diffrn_reflns_limit_h_min -26
_diffrn_reflns_limit_k_max 14
_diffrn_reflns_limit_k_min -15
_diffrn_reflns_limit_l_max 21
_diffrn_reflns_limit_l_min -21
_diffrn_reflns_number 9070
_diffrn_reflns_theta_full 25.35
_diffrn_reflns_theta_max 25.35
_diffrn_reflns_theta_min 3.29
_exptl_absorpt_coefficient_mu 1.081
_exptl_absorpt_correction_T_max 0.7968
_exptl_absorpt_correction_T_min 0.7663
_exptl_absorpt_correction_type multi-scan
_exptl_absorpt_process_details
;
CrysAlis (Oxford Diffraction, 2006)
;
_exptl_crystal_colour colorless
_exptl_crystal_density_diffrn 1.493
_exptl_crystal_density_method 'not measured'
_exptl_crystal_description block
_exptl_crystal_F_000 2176
_exptl_crystal_size_max 0.26
_exptl_crystal_size_mid 0.24
_exptl_crystal_size_min 0.22
_refine_diff_density_max 0.345
_refine_diff_density_min -0.301
_refine_diff_density_rms 0.056
_refine_ls_extinction_coef 0.00072(8)
_refine_ls_extinction_expression Fc^*^=kFc[1+0.001xFc^2^\l^3^/sin(2\q)]^-1/4^
_refine_ls_extinction_method SHELXL
_refine_ls_goodness_of_fit_ref 1.026
_refine_ls_hydrogen_treatment constr
_refine_ls_matrix_type full
_refine_ls_number_parameters 326
_refine_ls_number_reflns 4340
_refine_ls_number_restraints 0
_refine_ls_restrained_S_all 1.026
_refine_ls_R_factor_all 0.0559
_refine_ls_R_factor_gt 0.0360
_refine_ls_shift/su_max 0.001
_refine_ls_shift/su_mean 0.000
_refine_ls_structure_factor_coef Fsqd
_refine_ls_weighting_details 'calc w=1/[\s^2^(Fo^2^)+(0.0358P)^2^+0.0000P] where P=(Fo^2^+2Fc^2^)/3'
_refine_ls_weighting_scheme calc
_refine_ls_wR_factor_gt 0.0745
_refine_ls_wR_factor_ref 0.0816
_reflns_number_gt 3345
_reflns_number_total 4340
_reflns_threshold_expression >2\s(I)
_cod_data_source_file c2ce25907a.txt
_cod_data_source_block compound-2
_cod_depositor_comments
;
The following automatic conversions were performed:

data item '_symmetry_cell_setting' value 'Monoclinic' was changed to
'monoclinic' in accordance with the
/home/saulius/struct/COD-crude-data/automatic-downloads/DataCite-retrospective/RSC/depositions/lib/dictionaries/cif_core.dic
dictionary named 'cif_core.dic' version 2.4.2 last updated on
2011-04-26.

Automatic conversion script
Id: cif_fix_values 6909 2019-04-08 15:41:33Z antanas 
;
_cod_original_cell_volume 4750.1(3)
_cod_original_sg_symbol_H-M 'C 2/c'
_cod_database_code 7238518

loop_
_symmetry_equiv_pos_as_xyz
'x, y, z'
'-x, y, -z+1/2'
'x+1/2, y+1/2, z'
'-x+1/2, y+1/2, -z+1/2'
'-x, -y, -z'
'x, -y, z-1/2'
'-x+1/2, -y+1/2, -z'
'x+1/2, -y+1/2, z-1/2'

loop_
_atom_site_label
_atom_site_type_symbol
_atom_site_fract_x
_atom_site_fract_y
_atom_site_fract_z
_atom_site_U_iso_or_equiv
_atom_site_adp_type
_atom_site_occupancy
_atom_site_symmetry_multiplicity
_atom_site_calc_flag
_atom_site_refinement_flags
Zn1 Zn 0.278769(14) 0.18367(2) 0.220891(16) 0.02760(12) Uani 1 1 d .
C1 C 0.35798(14) 0.3881(2) 0.23541(16) 0.0393(7) Uani 1 1 d .
H1 H 0.3655 0.3908 0.2890 0.047 Uiso 1 1 calc R
C2 C 0.32239(12) 0.33711(19) 0.11835(14) 0.0282(6) Uani 1 1 d .
H2 H 0.3013 0.3005 0.0723 0.034 Uiso 1 1 calc R
C3 C 0.37192(12) 0.4782(2) 0.06095(15) 0.0337(6) Uani 1 1 d .
H3A H 0.3516 0.5477 0.0536 0.040 Uiso 1 1 calc R
H3B H 0.3540 0.4385 0.0126 0.040 Uiso 1 1 calc R
C4 C 0.48786(12) 0.42195(19) 0.08143(14) 0.0278(6) Uani 1 1 d .
C5 C 0.47961(13) 0.3070(2) 0.06816(15) 0.0323(6) Uani 1 1 d .
C6 C 0.53208(16) 0.2416(2) 0.08397(18) 0.0510(8) Uani 1 1 d .
H6 H 0.5734 0.2696 0.1003 0.061 Uiso 1 1 calc R
C7 C 0.5222(2) 0.1336(3) 0.0751(2) 0.0715(11) Uani 1 1 d .
H7 H 0.5568 0.0872 0.0855 0.086 Uiso 1 1 calc R
C8 C 0.4608(2) 0.0954(3) 0.0508(2) 0.0702(11) Uani 1 1 d .
H8 H 0.4529 0.0226 0.0457 0.084 Uiso 1 1 calc R
C9 C 0.41174(18) 0.1656(2) 0.0345(2) 0.0573(9) Uani 1 1 d .
H9 H 0.3701 0.1389 0.0168 0.069 Uiso 1 1 calc R
C10 C 0.52738(12) 0.57520(19) 0.11191(14) 0.0277(6) Uani 1 1 d .
C11 C 0.57376(13) 0.66215(19) 0.13706(14) 0.0285(6) Uani 1 1 d .
C12 C 0.55420(14) 0.7662(2) 0.14150(16) 0.0404(7) Uani 1 1 d .
H12 H 0.5109 0.7823 0.1284 0.048 Uiso 1 1 calc R
C13 C 0.59919(15) 0.8446(2) 0.16529(18) 0.0450(8) Uani 1 1 d .
H13 H 0.5867 0.9146 0.1683 0.054 Uiso 1 1 calc R
C14 C 0.66341(14) 0.8195(2) 0.18484(15) 0.0354(7) Uani 1 1 d .
H14 H 0.6937 0.8737 0.2002 0.043 Uiso 1 1 calc R
C15 C 0.63874(13) 0.64377(19) 0.15863(14) 0.0284(6) Uani 1 1 d .
H15 H 0.6525 0.5743 0.1566 0.034 Uiso 1 1 calc R
C16 C 0.29202(13) 0.1345(2) 0.36525(15) 0.0331(6) Uani 1 1 d .
C17 C 0.28534(13) -0.0535(2) 0.60447(15) 0.0310(6) Uani 1 1 d .
C18 C 0.30345(13) 0.04298(19) 0.56760(14) 0.0296(6) Uani 1 1 d .
C19 C 0.33434(16) 0.1287(2) 0.61297(16) 0.0481(8) Uani 1 1 d .
H19 H 0.3436 0.1271 0.6669 0.058 Uiso 1 1 calc R
C20 C 0.35124(19) 0.2157(2) 0.57849(18) 0.0626(10) Uani 1 1 d .
H20 H 0.3721 0.2726 0.6094 0.075 Uiso 1 1 calc R
C21 C 0.33763(16) 0.2198(2) 0.49886(16) 0.0489(8) Uani 1 1 d .
H21 H 0.3488 0.2796 0.4760 0.059 Uiso 1 1 calc R
C22 C 0.30714(13) 0.1346(2) 0.45242(14) 0.0301(6) Uani 1 1 d .
C23 C 0.29075(12) 0.04713(19) 0.48771(14) 0.0278(6) Uani 1 1 d .
H23 H 0.2707 -0.0104 0.4569 0.033 Uiso 1 1 calc R
N1 N 0.32098(10) 0.31143(15) 0.18827(11) 0.0288(5) Uani 1 1 d .
N2 N 0.38198(11) 0.45727(18) 0.19936(13) 0.0415(6) Uani 1 1 d .
N3 N 0.35831(10) 0.42290(15) 0.12357(11) 0.0284(5) Uani 1 1 d .
N4 N 0.44050(10) 0.49110(16) 0.07803(12) 0.0289(5) Uani 1 1 d .
N5 N 0.46554(10) 0.59006(16) 0.09818(12) 0.0322(5) Uani 1 1 d .
N6 N 0.54367(10) 0.47282(15) 0.10211(12) 0.0289(5) Uani 1 1 d .
N7 N 0.41938(12) 0.27074(18) 0.04222(14) 0.0432(6) Uani 1 1 d .
N8 N 0.68327(10) 0.72015(15) 0.18230(11) 0.0271(5) Uani 1 1 d .
O1 O 0.31158(10) 0.21275(15) 0.33504(10) 0.0444(5) Uani 1 1 d .
O2 O 0.26129(11) 0.06088(16) 0.32554(11) 0.0562(6) Uani 1 1 d .
O3 O 0.25422(9) -0.12554(14) 0.56279(10) 0.0407(5) Uani 1 1 d .
O4 O 0.30325(10) -0.05461(14) 0.67916(10) 0.0429(5) Uani 1 1 d .

loop_
_atom_site_aniso_label
_atom_site_aniso_U_11
_atom_site_aniso_U_22
_atom_site_aniso_U_33
_atom_site_aniso_U_23
_atom_site_aniso_U_13
_atom_site_aniso_U_12
Zn1 0.02826(19) 0.02886(18) 0.02545(17) -0.00302(13) 0.00864(13) -0.00402(14)
C1 0.0465(19) 0.0414(16) 0.0307(14) -0.0075(13) 0.0137(14) -0.0116(14)
C2 0.0229(15) 0.0332(14) 0.0265(14) -0.0022(11) 0.0055(11) -0.0042(12)
C3 0.0249(16) 0.0345(15) 0.0402(15) 0.0107(12) 0.0090(13) 0.0000(12)
C4 0.0273(16) 0.0293(14) 0.0268(13) 0.0046(11) 0.0090(12) -0.0031(12)
C5 0.0344(17) 0.0318(14) 0.0325(14) 0.0004(12) 0.0135(13) -0.0033(13)
C6 0.043(2) 0.0366(16) 0.069(2) -0.0043(15) 0.0118(17) 0.0005(15)
C7 0.076(3) 0.0356(18) 0.099(3) -0.0045(19) 0.025(2) 0.007(2)
C8 0.091(3) 0.0321(18) 0.098(3) -0.0156(18) 0.046(3) -0.014(2)
C9 0.060(2) 0.0444(19) 0.077(2) -0.0201(17) 0.035(2) -0.0240(18)
C10 0.0250(15) 0.0290(14) 0.0283(13) 0.0062(11) 0.0080(12) -0.0022(12)
C11 0.0284(16) 0.0309(14) 0.0268(13) 0.0036(11) 0.0102(12) -0.0019(12)
C12 0.0306(17) 0.0331(15) 0.0564(18) 0.0029(14) 0.0132(15) 0.0042(13)
C13 0.045(2) 0.0245(14) 0.064(2) -0.0049(13) 0.0162(17) 0.0024(14)
C14 0.0393(18) 0.0272(14) 0.0389(15) -0.0046(12) 0.0119(14) -0.0098(13)
C15 0.0309(16) 0.0249(12) 0.0305(14) 0.0009(11) 0.0116(12) -0.0012(12)
C16 0.0276(16) 0.0390(15) 0.0324(14) 0.0058(13) 0.0099(13) 0.0003(13)
C17 0.0327(17) 0.0319(14) 0.0313(15) 0.0054(12) 0.0145(13) 0.0046(13)
C18 0.0326(16) 0.0287(13) 0.0282(13) 0.0025(11) 0.0111(12) 0.0000(12)
C19 0.074(2) 0.0448(17) 0.0255(14) -0.0023(13) 0.0168(16) -0.0169(16)
C20 0.101(3) 0.0489(19) 0.0370(17) -0.0107(15) 0.0211(19) -0.037(2)
C21 0.076(3) 0.0364(16) 0.0375(16) 0.0023(13) 0.0235(17) -0.0207(16)
C22 0.0308(16) 0.0328(14) 0.0277(13) 0.0011(12) 0.0113(12) -0.0019(12)
C23 0.0255(15) 0.0284(13) 0.0287(13) 0.0008(11) 0.0081(12) -0.0008(12)
N1 0.0294(13) 0.0302(11) 0.0266(11) -0.0043(9) 0.0089(10) -0.0083(10)
N2 0.0448(16) 0.0392(13) 0.0395(13) -0.0091(11) 0.0128(12) -0.0139(12)
N3 0.0237(12) 0.0289(11) 0.0328(12) 0.0008(10) 0.0097(10) -0.0058(10)
N4 0.0218(13) 0.0282(11) 0.0362(12) 0.0052(10) 0.0090(10) -0.0028(10)
N5 0.0272(13) 0.0255(11) 0.0439(13) 0.0054(10) 0.0119(11) -0.0019(10)
N6 0.0249(13) 0.0291(11) 0.0325(12) 0.0023(9) 0.0092(10) -0.0017(10)
N7 0.0404(16) 0.0408(14) 0.0541(15) -0.0108(12) 0.0232(13) -0.0129(12)
N8 0.0262(13) 0.0264(11) 0.0291(11) -0.0021(9) 0.0096(10) -0.0054(10)
O1 0.0469(13) 0.0573(13) 0.0295(10) 0.0060(9) 0.0133(10) -0.0153(11)
O2 0.0799(18) 0.0525(13) 0.0311(10) -0.0051(10) 0.0117(11) -0.0156(12)
O3 0.0463(13) 0.0333(10) 0.0370(10) 0.0056(9) 0.0067(10) -0.0067(10)
O4 0.0635(15) 0.0379(10) 0.0282(10) 0.0050(8) 0.0164(10) -0.0069(10)

loop_
_atom_type_symbol
_atom_type_description
_atom_type_scat_dispersion_real
_atom_type_scat_dispersion_imag
_atom_type_scat_source
C C 0.0033 0.0016 'International Tables Vol C Tables 4.2.6.8 and 6.1.1.4'
H H 0.0000 0.0000 'International Tables Vol C Tables 4.2.6.8 and 6.1.1.4'
N N 0.0061 0.0033 'International Tables Vol C Tables 4.2.6.8 and 6.1.1.4'
O O 0.0106 0.0060 'International Tables Vol C Tables 4.2.6.8 and 6.1.1.4'
Zn Zn 0.2839 1.4301 'International Tables Vol C Tables 4.2.6.8 and 6.1.1.4'

loop_
_geom_angle_atom_site_label_1
_geom_angle_atom_site_label_2
_geom_angle_atom_site_label_3
_geom_angle
_geom_angle_site_symmetry_1
_geom_angle_site_symmetry_3
O4 Zn1 O1 120.49(8) 6 .
O4 Zn1 N1 109.29(8) 6 .
O1 Zn1 N1 96.52(8) . .
O4 Zn1 N8 116.43(8) 6 3_445
O1 Zn1 N8 106.97(8) . 3_445
N1 Zn1 N8 104.18(8) . 3_445
N2 C1 N1 114.7(2) . .
N2 C1 H1 122.7 . .
N1 C1 H1 122.7 . .
N1 C2 N3 109.7(2) . .
N1 C2 H2 125.1 . .
N3 C2 H2 125.1 . .
N3 C3 N4 111.3(2) . .
N3 C3 H3A 109.4 . .
N4 C3 H3A 109.4 . .
N3 C3 H3B 109.4 . .
N4 C3 H3B 109.4 . .
H3A C3 H3B 108.0 . .
N6 C4 N4 109.7(2) . .
N6 C4 C5 125.0(2) . .
N4 C4 C5 125.2(2) . .
N7 C5 C6 122.9(3) . .
N7 C5 C4 116.7(2) . .
C6 C5 C4 120.4(3) . .
C5 C6 C7 118.4(3) . .
C5 C6 H6 120.8 . .
C7 C6 H6 120.8 . .
C8 C7 C6 119.1(3) . .
C8 C7 H7 120.4 . .
C6 C7 H7 120.4 . .
C9 C8 C7 118.7(3) . .
C9 C8 H8 120.7 . .
C7 C8 H8 120.7 . .
N7 C9 C8 124.0(3) . .
N7 C9 H9 118.0 . .
C8 C9 H9 118.0 . .
N5 C10 N6 114.3(2) . .
N5 C10 C11 121.9(2) . .
N6 C10 C11 123.8(2) . .
C15 C11 C12 117.2(2) . .
C15 C11 C10 121.3(2) . .
C12 C11 C10 121.4(2) . .
C13 C12 C11 119.3(3) . .
C13 C12 H12 120.3 . .
C11 C12 H12 120.3 . .
C12 C13 C14 119.7(3) . .
C12 C13 H13 120.1 . .
C14 C13 H13 120.1 . .
N8 C14 C13 121.9(2) . .
N8 C14 H14 119.0 . .
C13 C14 H14 119.0 . .
N8 C15 C11 123.8(2) . .
N8 C15 H15 118.1 . .
C11 C15 H15 118.1 . .
O2 C16 O1 122.2(2) . .
O2 C16 C22 120.2(2) . .
O1 C16 C22 117.7(2) . .
O3 C17 O4 123.6(2) . .
O3 C17 C18 119.9(2) . .
O4 C17 C18 116.5(2) . .
C23 C18 C19 118.6(2) . .
C23 C18 C17 120.4(2) . .
C19 C18 C17 121.0(2) . .
C20 C19 C18 120.3(2) . .
C20 C19 H19 119.9 . .
C18 C19 H19 119.9 . .
C19 C20 C21 120.7(3) . .
C19 C20 H20 119.6 . .
C21 C20 H20 119.6 . .
C20 C21 C22 120.0(2) . .
C20 C21 H21 120.0 . .
C22 C21 H21 120.0 . .
C23 C22 C21 118.9(2) . .
C23 C22 C16 119.1(2) . .
C21 C22 C16 122.1(2) . .
C22 C23 C18 121.5(2) . .
C22 C23 H23 119.2 . .
C18 C23 H23 119.2 . .
C2 N1 C1 103.1(2) . .
C2 N1 Zn1 129.12(16) . .
C1 N1 Zn1 127.67(17) . .
C1 N2 N3 102.1(2) . .
C2 N3 N2 110.41(19) . .
C2 N3 C3 127.8(2) . .
N2 N3 C3 121.8(2) . .
C4 N4 N5 109.7(2) . .
C4 N4 C3 132.8(2) . .
N5 N4 C3 117.5(2) . .
C10 N5 N4 102.99(19) . .
C4 N6 C10 103.3(2) . .
C9 N7 C5 116.8(3) . .
C14 N8 C15 117.9(2) . .
C14 N8 Zn1 120.96(18) . 3
C15 N8 Zn1 120.96(17) . 3
C16 O1 Zn1 104.36(17) . .
C17 O4 Zn1 113.21(17) . 6_556

loop_
_geom_bond_atom_site_label_1
_geom_bond_atom_site_label_2
_geom_bond_distance
_geom_bond_site_symmetry_2
Zn1 O4 1.9418(17) 6
Zn1 O1 1.9842(18) .
Zn1 N1 2.0418(19) .
Zn1 N8 2.044(2) 3_445
C1 N2 1.303(3) .
C1 N1 1.364(3) .
C1 H1 0.9300 .
C2 N1 1.318(3) .
C2 N3 1.324(3) .
C2 H2 0.9300 .
C3 N3 1.446(3) .
C3 N4 1.453(3) .
C3 H3A 0.9700 .
C3 H3B 0.9700 .
C4 N6 1.328(3) .
C4 N4 1.347(3) .
C4 C5 1.466(3) .
C5 N7 1.336(3) .
C5 C6 1.372(4) .
C6 C7 1.376(4) .
C6 H6 0.9300 .
C7 C8 1.367(5) .
C7 H7 0.9300 .
C8 C9 1.353(5) .
C8 H8 0.9300 .
C9 N7 1.334(4) .
C9 H9 0.9300 .
C10 N5 1.319(3) .
C10 N6 1.364(3) .
C10 C11 1.464(3) .
C11 C15 1.378(3) .
C11 C12 1.388(3) .
C12 C13 1.364(4) .
C12 H12 0.9300 .
C13 C14 1.381(4) .
C13 H13 0.9300 .
C14 N8 1.330(3) .
C14 H14 0.9300 .
C15 N8 1.339(3) .
C15 H15 0.9300 .
C16 O2 1.228(3) .
C16 O1 1.270(3) .
C16 C22 1.502(3) .
C17 O3 1.232(3) .
C17 O4 1.277(3) .
C17 C18 1.502(3) .
C18 C23 1.381(3) .
C18 C19 1.389(4) .
C19 C20 1.372(4) .
C19 H19 0.9300 .
C20 C21 1.373(4) .
C20 H20 0.9300 .
C21 C22 1.389(4) .
C21 H21 0.9300 .
C22 C23 1.380(3) .
C23 H23 0.9300 .
N2 N3 1.366(3) .
N4 N5 1.361(3) .
N8 Zn1 2.044(2) 3
O4 Zn1 1.9418(17) 6_556

loop_
_geom_torsion_atom_site_label_1
_geom_torsion_atom_site_label_2
_geom_torsion_atom_site_label_3
_geom_torsion_atom_site_label_4
_geom_torsion
_geom_torsion_site_symmetry_1
_geom_torsion_site_symmetry_4
N6 C4 C5 N7 -175.4(2) . .
N4 C4 C5 N7 7.9(4) . .
N6 C4 C5 C6 6.2(4) . .
N4 C4 C5 C6 -170.6(2) . .
N7 C5 C6 C7 -2.2(4) . .
C4 C5 C6 C7 176.2(3) . .
C5 C6 C7 C8 0.2(5) . .
C6 C7 C8 C9 1.6(6) . .
C7 C8 C9 N7 -1.6(6) . .
N5 C10 C11 C15 173.5(2) . .
N6 C10 C11 C15 -5.2(4) . .
N5 C10 C11 C12 -5.3(4) . .
N6 C10 C11 C12 176.0(2) . .
C15 C11 C12 C13 1.1(4) . .
C10 C11 C12 C13 180.0(3) . .
C11 C12 C13 C14 -0.2(4) . .
C12 C13 C14 N8 -1.0(4) . .
C12 C11 C15 N8 -0.9(4) . .
C10 C11 C15 N8 -179.8(2) . .
O3 C17 C18 C23 -6.1(4) . .
O4 C17 C18 C23 174.6(2) . .
O3 C17 C18 C19 175.2(3) . .
O4 C17 C18 C19 -4.1(4) . .
C23 C18 C19 C20 0.5(5) . .
C17 C18 C19 C20 179.3(3) . .
C18 C19 C20 C21 0.4(6) . .
C19 C20 C21 C22 -0.8(5) . .
C20 C21 C22 C23 0.3(5) . .
C20 C21 C22 C16 -179.1(3) . .
O2 C16 C22 C23 5.4(4) . .
O1 C16 C22 C23 -175.3(2) . .
O2 C16 C22 C21 -175.2(3) . .
O1 C16 C22 C21 4.2(4) . .
C21 C22 C23 C18 0.6(4) . .
C16 C22 C23 C18 -179.9(2) . .
C19 C18 C23 C22 -1.0(4) . .
C17 C18 C23 C22 -179.7(2) . .
N3 C2 N1 C1 0.5(3) . .
N3 C2 N1 Zn1 -176.16(16) . .
N2 C1 N1 C2 -0.6(3) . .
N2 C1 N1 Zn1 176.12(18) . .
O4 Zn1 N1 C2 49.3(2) 6 .
O1 Zn1 N1 C2 174.8(2) . .
N8 Zn1 N1 C2 -75.8(2) 3_445 .
O4 Zn1 N1 C1 -126.6(2) 6 .
O1 Zn1 N1 C1 -1.0(2) . .
N8 Zn1 N1 C1 108.3(2) 3_445 .
N1 C1 N2 N3 0.4(3) . .
N1 C2 N3 N2 -0.3(3) . .
N1 C2 N3 C3 -179.2(2) . .
C1 N2 N3 C2 -0.1(3) . .
C1 N2 N3 C3 178.9(2) . .
N4 C3 N3 C2 -127.0(3) . .
N4 C3 N3 N2 54.3(3) . .
N6 C4 N4 N5 -1.0(3) . .
C5 C4 N4 N5 176.2(2) . .
N6 C4 N4 C3 -178.0(2) . .
C5 C4 N4 C3 -0.9(4) . .
N3 C3 N4 C4 70.4(3) . .
N3 C3 N4 N5 -106.5(2) . .
N6 C10 N5 N4 -0.2(3) . .
C11 C10 N5 N4 -179.0(2) . .
C4 N4 N5 C10 0.7(2) . .
C3 N4 N5 C10 178.26(19) . .
N4 C4 N6 C10 0.8(2) . .
C5 C4 N6 C10 -176.4(2) . .
N5 C10 N6 C4 -0.4(3) . .
C11 C10 N6 C4 178.4(2) . .
C8 C9 N7 C5 -0.3(5) . .
C6 C5 N7 C9 2.2(4) . .
C4 C5 N7 C9 -176.2(2) . .
C13 C14 N8 C15 1.2(4) . .
C13 C14 N8 Zn1 -174.5(2) . 3
C11 C15 N8 C14 -0.2(3) . .
C11 C15 N8 Zn1 175.41(17) . 3
O2 C16 O1 Zn1 1.6(3) . .
C22 C16 O1 Zn1 -177.78(19) . .
O4 Zn1 O1 C16 -59.33(19) 6 .
N1 Zn1 O1 C16 -176.27(17) . .
N8 Zn1 O1 C16 76.71(18) 3_445 .
O3 C17 O4 Zn1 1.8(3) . 6_556
C18 C17 O4 Zn1 -178.97(17) . 6_556
